data_2206335
loop_
_publ_author_name
'Atalay, \,Sehriman'
'Ocak \'Iskeleli, Nazan'
'A\(gar, Erbil'
'Akdemir, Nesuhi'

_publ_section_title
;
 4-(2-Bromo-4-chlorophenoxy)phthalonitrile
;
_journal_coeditor_code AT6020
_journal_issue 8
_journal_name_full 'Acta Crystallographica Section E'
_journal_page_first o2654
_journal_page_last o2655
_journal_paper_doi 10.1107/S1600536805021057
_journal_volume 61
_journal_year 2005
_chemical_formula_iupac 'C14 H6 Br Cl N2 O'
_chemical_formula_moiety 'C14 H6 Br Cl N2 O'
_chemical_formula_sum 'C14 H6 Br Cl N2 O'
_chemical_formula_weight 333.57
_chemical_name_systematic
;
4-(2-Bromo-4-chlorophenoxy)phthalonitrile
;
_space_group_IT_number 61
_symmetry_cell_setting orthorhombic
_symmetry_space_group_name_Hall '-P 2ac 2ab'
_symmetry_space_group_name_H-M 'P b c a'
_atom_sites_solution_hydrogens geom
_atom_sites_solution_primary direct
_atom_sites_solution_secondary difmap
_cell_angle_alpha 90.00
_cell_angle_beta 90.00
_cell_angle_gamma 90.00
_cell_formula_units_Z 8
_cell_length_a 14.2841(14)
_cell_length_b 8.3753(5)
_cell_length_c 22.353(2)
_cell_measurement_reflns_used 21214
_cell_measurement_temperature 293(2)
_cell_measurement_theta_max 27.19
_cell_measurement_theta_min 1.82
_cell_volume 2674.2(4)
_computing_cell_refinement X-AREA
_computing_data_collection 'X-AREA (Stoe & Cie, 2002)'
_computing_data_reduction X-RED32
_computing_molecular_graphics 'ORTEPIII (Burnett & Johnson, 1996)'
_computing_publication_material 'WinGX (Farrugia, 1999)'
_computing_structure_refinement 'SHELXL97 (Sheldrick, 1997)'
_computing_structure_solution 'SHELXS97 (Sheldrick, 1997)'
_diffrn_ambient_temperature 293(2)
_diffrn_detector_area_resol_mean 6.67
_diffrn_measured_fraction_theta_full 1.000
_diffrn_measured_fraction_theta_max 1.000
_diffrn_measurement_device_type 'Stoe IPDS-2'
_diffrn_measurement_method \w
_diffrn_radiation_monochromator graphite
_diffrn_radiation_source 'fine-focus sealed tube'
_diffrn_radiation_type MoK\a
_diffrn_radiation_wavelength 0.71073
_diffrn_reflns_av_R_equivalents 0.1022
_diffrn_reflns_av_sigmaI/netI 0.0453
_diffrn_reflns_limit_h_max 17
_diffrn_reflns_limit_h_min -17
_diffrn_reflns_limit_k_max 10
_diffrn_reflns_limit_k_min -10
_diffrn_reflns_limit_l_max 27
_diffrn_reflns_limit_l_min -27
_diffrn_reflns_number 22144
_diffrn_reflns_theta_full 26.00
_diffrn_reflns_theta_max 26.00
_diffrn_reflns_theta_min 1.82
_diffrn_standards_number 0
_exptl_absorpt_coefficient_mu 3.265
_exptl_absorpt_correction_T_max 0.5234
_exptl_absorpt_correction_T_min 0.1920
_exptl_absorpt_correction_type integration
_exptl_absorpt_process_details '(X-RED32; Stoe & Cie, 2002)'
_exptl_crystal_colour colourless
_exptl_crystal_density_diffrn 1.657
_exptl_crystal_density_method 'not measured'
_exptl_crystal_description prism
_exptl_crystal_F_000 1312
_exptl_crystal_size_max 0.64
_exptl_crystal_size_mid 0.34
_exptl_crystal_size_min 0.19
_refine_diff_density_max 0.79
_refine_diff_density_min -0.49
_refine_ls_extinction_method none
_refine_ls_goodness_of_fit_ref 1.05
_refine_ls_hydrogen_treatment constr
_refine_ls_matrix_type full
_refine_ls_number_parameters 172
_refine_ls_number_reflns 2634
_refine_ls_number_restraints 0
_refine_ls_restrained_S_all 1.05
_refine_ls_R_factor_all 0.112
_refine_ls_R_factor_gt 0.057
_refine_ls_shift/su_max 0.000
_refine_ls_shift/su_mean 0.000
_refine_ls_structure_factor_coef Fsqd
_refine_ls_weighting_details 'calc w = 1/[\s^2^(Fo^2^)+(0.0548P)^2^+2.1953P] where P = (Fo^2^+2Fc^2^)/3'
_refine_ls_weighting_scheme calc
_refine_ls_wR_factor_gt 0.123
_refine_ls_wR_factor_ref 0.144
_reflns_number_gt 1468
_reflns_number_total 2634
_reflns_threshold_expression I>2\s(I)
_cod_data_source_file at6020.cif
_cod_data_source_block I
_cod_depositor_comments
;
The following automatic conversions were performed:
'_geom_bond_publ_flag' value 'Y' changed to 'y' according to
'/home/saulius/struct/CIF-dictionaries/cif_core.dic' dictionary named
'cif_core.dic' version 2.4.1 from 2010-06-29 (6
times).

'_geom_angle_publ_flag' value 'Y' changed to 'y' according to
'/home/saulius/struct/CIF-dictionaries/cif_core.dic' dictionary named
'cif_core.dic' version 2.4.1 from 2010-06-29.

Automatic conversion script
Id: cif_fix_enum 1527 2010-12-29 10:47:43Z saulius 

The following automatic conversions were performed:

'_geom_bond_publ_flag' value 'Y' changed to 'y' according to
/home/saulius/struct/CIF-dictionaries/cif_core.dic dictionary named
'cif_core.dic' version 2.4.1 from 2010-06-29 (6
times).

'_geom_angle_publ_flag' value 'Y' changed to 'y' according
to /home/saulius/struct/CIF-dictionaries/cif_core.dic dictionary
named 'cif_core.dic' version 2.4.1 from 2010-06-29.

Automatic conversion script
Id: cif_fix_values 1715 2011-07-08 13:25:40Z adriana 
;
_cod_database_code 2206335
_cod_database_fobs_code 2206335

loop_
_symmetry_equiv_pos_as_xyz
'x, y, z'
'-x+1/2, -y, z+1/2'
'x+1/2, -y+1/2, -z'
'-x, y+1/2, -z+1/2'
'-x, -y, -z'
'x-1/2, y, -z-1/2'
'-x-1/2, y-1/2, z'
'x, -y-1/2, z-1/2'

loop_
_atom_site_label
_atom_site_fract_x
_atom_site_fract_y
_atom_site_fract_z
_atom_site_U_iso_or_equiv
_atom_site_adp_type
_atom_site_calc_flag
_atom_site_refinement_flags
_atom_site_occupancy
_atom_site_type_symbol
Br1 0.13757(6) 0.22601(7) 0.33038(3) 0.0849(3) Uani d . 1 Br
Cl1 0.33324(18) -0.0948(2) 0.15419(7) 0.1051(7) Uani d . 1 Cl
N1 0.3715(5) -0.2415(5) 0.5198(2) 0.0925(19) Uani d . 1 N
C1 0.3711(5) -0.1101(6) 0.5088(2) 0.0639(15) Uani d . 1 C
C5 0.3538(5) 0.2658(6) 0.4208(3) 0.0698(16) Uani d . 1 C
C3 0.3705(4) 0.0595(5) 0.4934(2) 0.0557(14) Uani d . 1 C
O1 0.3347(4) 0.3231(4) 0.36488(18) 0.0957(17) Uani d . 1 O
C4 0.3526(5) 0.1050(5) 0.4352(2) 0.0646(17) Uani d . 1 C
H4 0.3399 0.0288 0.4060 0.078 Uiso calc R 1 H
C9 0.3334(6) 0.2175(7) 0.3166(3) 0.075(2) Uani d . 1 C
C6 0.3722(5) 0.3797(6) 0.4640(3) 0.0735(18) Uani d . 1 C
H6 0.3720 0.4875 0.4539 0.088 Uiso calc R 1 H
C14 0.2499(5) 0.1643(6) 0.2937(2) 0.0660(17) Uani d . 1 C
C8 0.3912(4) 0.1732(6) 0.5371(2) 0.0605(15) Uani d . 1 C
C13 0.2491(5) 0.0692(6) 0.2431(2) 0.0680(16) Uani d . 1 C
H13 0.1929 0.0344 0.2267 0.082 Uiso calc R 1 H
C12 0.3319(6) 0.0277(7) 0.2178(2) 0.0757(19) Uani d . 1 C
C11 0.4164(6) 0.0773(8) 0.2403(3) 0.090(2) Uani d . 1 C
H11 0.4722 0.0459 0.2224 0.108 Uiso calc R 1 H
C7 0.3905(5) 0.3345(6) 0.5210(3) 0.0750(19) Uani d . 1 C
H7 0.4027 0.4118 0.5498 0.090 Uiso calc R 1 H
C2 0.4116(6) 0.1255(7) 0.5970(3) 0.0764(18) Uani d . 1 C
N2 0.4290(6) 0.0853(7) 0.6445(3) 0.109(2) Uani d . 1 N
C10 0.4170(7) 0.1754(8) 0.2903(3) 0.092(2) Uani d . 1 C
H10 0.4733 0.2124 0.3059 0.110 Uiso calc R 1 H

loop_
_atom_site_aniso_label
_atom_site_aniso_U_11
_atom_site_aniso_U_22
_atom_site_aniso_U_33
_atom_site_aniso_U_12
_atom_site_aniso_U_13
_atom_site_aniso_U_23
Br1 0.1177(6) 0.0570(3) 0.0801(4) 0.0039(4) 0.0035(4) -0.0038(3)
Cl1 0.157(2) 0.0952(12) 0.0630(9) 0.0024(12) 0.0175(10) -0.0053(8)
N1 0.143(6) 0.050(3) 0.085(3) -0.008(3) -0.007(3) 0.009(2)
C1 0.080(5) 0.053(3) 0.058(3) -0.001(3) -0.003(3) -0.004(2)
C5 0.096(5) 0.040(3) 0.073(3) -0.005(3) -0.016(4) -0.003(2)
C3 0.066(4) 0.041(2) 0.060(3) -0.001(2) -0.006(3) -0.005(2)
O1 0.170(5) 0.0375(19) 0.080(3) 0.000(2) -0.043(3) 0.0024(18)
C4 0.097(5) 0.034(2) 0.063(3) -0.004(3) -0.016(3) -0.006(2)
C9 0.117(7) 0.041(3) 0.068(4) -0.003(4) -0.021(4) 0.013(3)
C6 0.103(6) 0.037(3) 0.081(4) 0.001(3) -0.014(4) -0.010(2)
C14 0.104(5) 0.043(3) 0.052(3) 0.007(3) -0.004(3) 0.009(2)
C8 0.068(5) 0.052(3) 0.062(3) 0.006(3) -0.001(3) -0.006(2)
C13 0.101(5) 0.051(3) 0.052(3) -0.002(3) -0.005(3) 0.010(2)
C12 0.114(7) 0.061(3) 0.052(3) -0.005(4) 0.007(4) 0.015(3)
C11 0.105(7) 0.074(4) 0.090(5) -0.006(4) 0.015(5) 0.020(4)
C7 0.099(6) 0.047(3) 0.080(4) -0.004(3) -0.009(3) -0.021(3)
C2 0.091(5) 0.069(4) 0.069(4) 0.006(4) -0.011(4) -0.014(3)
N2 0.147(7) 0.103(4) 0.076(4) 0.009(4) -0.025(4) -0.005(3)
C10 0.115(7) 0.061(4) 0.100(5) -0.020(4) -0.029(5) 0.022(4)

loop_
_atom_type_symbol
_atom_type_description
_atom_type_scat_dispersion_real
_atom_type_scat_dispersion_imag
_atom_type_scat_source
C C 0.0033 0.0016 'International Tables Vol C Tables 4.2.6.8 and 6.1.1.4'
H H 0.0000 0.0000 'International Tables Vol C Tables 4.2.6.8 and 6.1.1.4'
Br Br -0.2901 2.4595 'International Tables Vol C Tables 4.2.6.8 and 6.1.1.4'
Cl Cl 0.1484 0.1585 'International Tables Vol C Tables 4.2.6.8 and 6.1.1.4'
N N 0.0061 0.0033 'International Tables Vol C Tables 4.2.6.8 and 6.1.1.4'
O O 0.0106 0.0060 'International Tables Vol C Tables 4.2.6.8 and 6.1.1.4'

loop_
_geom_angle_atom_site_label_1
_geom_angle_atom_site_label_2
_geom_angle_atom_site_label_3
_geom_angle
_geom_angle_publ_flag
N1 C1 C3 179.0(6) ?
O1 C5 C6 115.7(4) ?
O1 C5 C4 123.4(5) ?
C6 C5 C4 120.8(5) ?
C4 C3 C8 120.7(4) ?
C4 C3 C1 119.4(4) ?
C8 C3 C1 119.8(4) ?
C5 O1 C9 119.2(4) y
C3 C4 C5 119.0(4) ?
C3 C4 H4 120.5 ?
C5 C4 H4 120.5 ?
C14 C9 C10 120.8(6) ?
C14 C9 O1 120.4(7) ?
C10 C9 O1 118.8(7) ?
C7 C6 C5 120.0(5) ?
C7 C6 H6 120.0 ?
C5 C6 H6 120.0 ?
C9 C14 C13 119.9(7) ?
C9 C14 Br1 119.5(5) ?
C13 C14 Br1 120.6(6) ?
C3 C8 C7 118.5(5) ?
C3 C8 C2 120.6(5) ?
C7 C8 C2 120.9(5) ?
C12 C13 C14 118.8(7) ?
C12 C13 H13 120.6 ?
C14 C13 H13 120.6 ?
C13 C12 C11 122.4(6) ?
C13 C12 Cl1 119.9(6) ?
C11 C12 Cl1 117.7(6) ?
C12 C11 C10 118.7(8) ?
C12 C11 H11 120.6 ?
C10 C11 H11 120.6 ?
C6 C7 C8 121.0(5) ?
C6 C7 H7 119.5 ?
C8 C7 H7 119.5 ?
N2 C2 C8 178.7(8) ?
C9 C10 C11 119.4(8) ?
C9 C10 H10 120.3 ?
C11 C10 H10 120.3 ?

loop_
_geom_bond_atom_site_label_1
_geom_bond_atom_site_label_2
_geom_bond_distance
_geom_bond_publ_flag
Br1 C14 1.874(7) y
Cl1 C12 1.752(6) y
N1 C1 1.128(6) y
C1 C3 1.461(7) ?
C5 O1 1.367(6) y
C5 C6 1.382(7) ?
C5 C4 1.385(7) ?
C3 C4 1.380(7) ?
C3 C8 1.396(7) ?
O1 C9 1.395(7) y
C4 H4 0.9300 ?
C9 C14 1.372(9) ?
C9 C10 1.378(10) ?
C6 C7 1.355(8) ?
C6 H6 0.9300 ?
C14 C13 1.384(7) ?
C8 C7 1.398(7) ?
C8 C2 1.428(9) ?
C13 C12 1.357(9) ?
C13 H13 0.9300 ?
C12 C11 1.372(10) ?
C11 C10 1.387(9) ?
C11 H11 0.9300 ?
C7 H7 0.9300 ?
C2 N2 1.140(7) y
C10 H10 0.9300 ?

loop_
_geom_torsion_atom_site_label_1
_geom_torsion_atom_site_label_2
_geom_torsion_atom_site_label_3
_geom_torsion_atom_site_label_4
_geom_torsion
C6 C5 O1 C9 167.6(7)
C4 C5 O1 C9 -14.3(10)
C8 C3 C4 C5 -1.2(10)
C1 C3 C4 C5 -178.8(6)
O1 C5 C4 C3 -178.3(6)
C6 C5 C4 C3 -0.3(11)
C5 O1 C9 C14 101.8(7)
C5 O1 C9 C10 -82.0(7)
O1 C5 C6 C7 179.0(6)
C4 C5 C6 C7 0.8(11)
C10 C9 C14 C13 -1.0(8)
O1 C9 C14 C13 175.2(4)
C10 C9 C14 Br1 -179.4(4)
O1 C9 C14 Br1 -3.2(7)
C4 C3 C8 C7 2.1(9)
C1 C3 C8 C7 179.7(6)
C4 C3 C8 C2 -178.7(6)
C1 C3 C8 C2 -1.1(9)
C9 C14 C13 C12 1.4(7)
Br1 C14 C13 C12 179.7(4)
C14 C13 C12 C11 -0.4(8)
C14 C13 C12 Cl1 179.2(4)
C13 C12 C11 C10 -0.9(9)
Cl1 C12 C11 C10 179.5(4)
C5 C6 C7 C8 0.1(11)
C3 C8 C7 C6 -1.5(10)
C2 C8 C7 C6 179.3(7)
C14 C9 C10 C11 -0.4(9)
O1 C9 C10 C11 -176.6(5)
C12 C11 C10 C9 1.3(9)

loop_
_cod_related_entry_id
_cod_related_entry_database
_cod_related_entry_code
1 ChemSpider 21129190
